data_7114939
loop_
_publ_author_name
'Feustel, Alexander'
'M\"uller, Gerhard'

_publ_section_title
;
 A multidentate phosphinoalkoxide ligand as a building block in mixed
 polylithium aggregates
;
_journal_issue 11
_journal_name_full 'Chemical Communications'
_journal_page_first 1024
_journal_paper_doi 10.1039/b010115j
_journal_year 2001
_chemical_formula_moiety 'C36 H84 Li6 O2 P6'
_chemical_formula_sum 'C36 H84 Li6 O2 P6'
_chemical_formula_weight 776.5
_chemical_name_common Li-alkoxid
_chemical_name_systematic
; 
? 
;
_space_group_IT_number 15
_symmetry_cell_setting monoclinic
_symmetry_space_group_name_Hall '-C 2yc'
_symmetry_space_group_name_H-M 'C 1 2/c 1'
_atom_sites_solution_hydrogens 'all methyl calcd., others found & fixed'
_atom_sites_solution_primary direct
_atom_sites_solution_secondary difmap
_audit_creation_method SHELXL-97
_cell_angle_alpha 90.00
_cell_angle_beta 103.000(9)
_cell_angle_gamma 90.00
_cell_formula_units_Z 4
_cell_length_a 21.440(2)
_cell_length_b 17.2540(13)
_cell_length_c 14.1210(13)
_cell_measurement_reflns_used 25
_cell_measurement_temperature 183(2)
_cell_measurement_theta_max 14.2
_cell_measurement_theta_min 9.6
_cell_volume 5089.8(8)
_computing_cell_refinement 'Enraf-Nonius CAD4 Celdim'
_computing_data_collection 'Enraf-Nonius CAD4'
_computing_data_reduction 'Enraf-Nonius MolEN'
_computing_structure_refinement 'SHELXL-97 (Sheldrick, 1997)'
_computing_structure_solution 'SHELXS-97 (Sheldrick, 1990)'
_diffrn_ambient_temperature 183(2)
_diffrn_measured_fraction_theta_full 0.997
_diffrn_measured_fraction_theta_max 0.997
_diffrn_measurement_device_type 'four-circle diffractometer'
_diffrn_measurement_method 'omega-2-theta scans'
_diffrn_radiation_monochromator graphite
_diffrn_radiation_source 'fine-focus sealed tube'
_diffrn_radiation_type MoK\a
_diffrn_radiation_wavelength 0.71073
_diffrn_reflns_av_R_equivalents 0.0218
_diffrn_reflns_av_sigmaI/netI 0.0399
_diffrn_reflns_limit_h_max 24
_diffrn_reflns_limit_h_min -25
_diffrn_reflns_limit_k_max 20
_diffrn_reflns_limit_k_min 0
_diffrn_reflns_limit_l_max 16
_diffrn_reflns_limit_l_min 0
_diffrn_reflns_number 4698
_diffrn_reflns_theta_full 25.02
_diffrn_reflns_theta_max 25.02
_diffrn_reflns_theta_min 1.53
_diffrn_standards_decay_% 4.1
_diffrn_standards_interval_count 200
_diffrn_standards_interval_time 3600
_diffrn_standards_number 3
_exptl_absorpt_coefficient_mu 0.236
_exptl_absorpt_correction_T_max 0.965
_exptl_absorpt_correction_T_min 0.782
_exptl_absorpt_correction_type psi-scans
_exptl_crystal_colour colorless
_exptl_crystal_density_diffrn 1.013
_exptl_crystal_density_method 'not measured'
_exptl_crystal_F_000 1696
_exptl_crystal_size_max 0.3
_exptl_crystal_size_mid 0.3
_exptl_crystal_size_min 0.3
_refine_diff_density_max 0.411
_refine_diff_density_min -0.369
_refine_diff_density_rms 0.059
_refine_ls_extinction_method none
_refine_ls_goodness_of_fit_ref 1.045
_refine_ls_hydrogen_treatment none
_refine_ls_matrix_type full
_refine_ls_number_parameters 236
_refine_ls_number_reflns 4498
_refine_ls_number_restraints 0
_refine_ls_restrained_S_all 1.045
_refine_ls_R_factor_all 0.0779
_refine_ls_R_factor_gt 0.0465
_refine_ls_shift/su_max 0.000
_refine_ls_shift/su_mean 0.000
_refine_ls_structure_factor_coef Fsqd
_refine_ls_weighting_details 'calc w=1/[\s^2^(Fo^2^)+(0.0773P)^2^+3.2698P] where P=(Fo^2^+2Fc^2^)/3'
_refine_ls_weighting_scheme calc
_refine_ls_wR_factor_gt 0.1193
_refine_ls_wR_factor_ref 0.1322
_reflns_number_gt 3388
_reflns_number_total 4498
_reflns_threshold_expression >2sigma(I)
_cod_data_source_file b010115j.txt
_cod_data_source_block k341_(A._Feustel)
_cod_original_sg_symbol_H-M C2/c
_cod_database_code 7114939

loop_
_symmetry_equiv_pos_as_xyz
'x, y, z'
'-x, y, -z+1/2'
'x+1/2, y+1/2, z'
'-x+1/2, y+1/2, -z+1/2'
'-x, -y, -z'
'x, -y, z-1/2'
'-x+1/2, -y+1/2, -z'
'x+1/2, -y+1/2, z-1/2'

loop_
_atom_site_label
_atom_site_type_symbol
_atom_site_fract_x
_atom_site_fract_y
_atom_site_fract_z
_atom_site_U_iso_or_equiv
_atom_site_adp_type
_atom_site_occupancy
_atom_site_symmetry_multiplicity
_atom_site_calc_flag
_atom_site_refinement_flags
Li1 Li 0.2760(2) 0.2279(2) 0.3787(3) 0.0305(9) Uani 1 1 d .
Li2 Li 0.23521(19) 0.3630(2) 0.4895(3) 0.0289(9) Uani 1 1 d .
Li3 Li 0.16530(18) 0.2588(2) 0.4002(3) 0.0265(8) Uani 1 1 d .
P1 P 0.33219(3) 0.30121(4) 0.24577(5) 0.0355(2) Uani 1 1 d .
P2 P 0.21649(3) 0.49753(4) 0.40284(5) 0.03164(19) Uani 1 1 d .
P3 P 0.09981(3) 0.28689(4) 0.21363(5) 0.03011(18) Uani 1 1 d .
O1 O 0.22896(7) 0.32242(9) 0.36282(11) 0.0231(4) Uani 1 1 d .
C1 C 0.21842(11) 0.36701(13) 0.27772(17) 0.0248(5) Uani 1 1 d .
C11 C 0.28320(12) 0.38736(14) 0.25433(18) 0.0306(6) Uani 1 1 d .
C12 C 0.41231(14) 0.3413(2) 0.2899(3) 0.0618(10) Uani 1 1 d .
H12A H 0.4204(2) 0.3472(2) 0.3576(12) 0.050 Uiso 1 1 calc R
H12B H 0.41500(15) 0.3897(9) 0.2607(6) 0.050 Uiso 1 1 calc R
H12C H 0.4427(6) 0.3074(6) 0.2739(4) 0.050 Uiso 1 1 calc R
C13 C 0.32992(19) 0.2965(2) 0.1158(2) 0.0636(10) Uani 1 1 d .
H13A H 0.2906(7) 0.2766(4) 0.0829(6) 0.050 Uiso 1 1 calc R
H13B H 0.3627(6) 0.2644(6) 0.1054(3) 0.050 Uiso 1 1 calc R
H13C H 0.3353(2) 0.3460(8) 0.0927(5) 0.050 Uiso 1 1 calc R
C21 C 0.18260(11) 0.44253(14) 0.29126(18) 0.0293(5) Uani 1 1 d .
C22 C 0.14795(16) 0.55974(18) 0.4061(2) 0.0536(8) Uani 1 1 d .
H22A H 0.1152(6) 0.5297(5) 0.4250(4) 0.050 Uiso 1 1 calc R
H22B H 0.1316(3) 0.5814(4) 0.3430(10) 0.050 Uiso 1 1 calc R
H22C H 0.1611(3) 0.6006(7) 0.4520(8) 0.050 Uiso 1 1 calc R
C23 C 0.26898(16) 0.56913(17) 0.3655(2) 0.0504(8) Uani 1 1 d .
H23A H 0.3077(7) 0.5451(4) 0.3605(2) 0.050 Uiso 1 1 calc R
H23B H 0.2777(2) 0.6092(7) 0.4121(8) 0.050 Uiso 1 1 calc R
H23C H 0.2486(4) 0.5901(4) 0.3046(10) 0.050 Uiso 1 1 calc R
C31 C 0.17737(11) 0.32078(14) 0.19249(17) 0.0290(5) Uani 1 1 d .
C32 C 0.08097(15) 0.20981(17) 0.1222(2) 0.0475(7) Uani 1 1 d .
H32A H 0.1069(4) 0.1661(7) 0.1436(4) 0.050 Uiso 1 1 calc R
H32B H 0.08898(19) 0.2277(3) 0.0628(10) 0.050 Uiso 1 1 calc R
H32C H 0.0374(7) 0.1960(3) 0.1131(3) 0.050 Uiso 1 1 calc R
C33 C 0.04317(13) 0.35997(17) 0.1515(2) 0.0473(8) Uani 1 1 d .
H33A H 0.04661(14) 0.4042(8) 0.1893(7) 0.050 Uiso 1 1 calc R
H33B H 0.0020(7) 0.3407(4) 0.1415(3) 0.050 Uiso 1 1 calc R
H33C H 0.05235(19) 0.3719(3) 0.0922(10) 0.050 Uiso 1 1 calc R
C41 C 0.19212(11) 0.13898(13) 0.37846(17) 0.0264(5) Uani 1 1 d .
C42 C 0.13453(12) 0.10917(15) 0.4149(2) 0.0364(6) Uani 1 1 d .
C43 C 0.10105(16) 0.0382(2) 0.3638(3) 0.0648(10) Uani 1 1 d .
H43A H 0.0844(4) 0.0506(3) 0.2971(15) 0.050 Uiso 1 1 calc R
H43B H 0.1319(7) -0.0021(9) 0.3664(3) 0.050 Uiso 1 1 calc R
C44 C 0.04735(19) 0.0083(2) 0.4062(4) 0.0926(16) Uani 1 1 d .
H44A H 0.0282(4) -0.0362(8) 0.3699(7) 0.050 Uiso 1 1 calc R
H44B H 0.0156(6) 0.0482(7) 0.4030(4) 0.050 Uiso 1 1 calc R
H44C H 0.0639(3) -0.0063(3) 0.4729(12) 0.050 Uiso 1 1 calc R
C51 C 0.13962(11) 0.32284(14) 0.52051(17) 0.0275(5) Uani 1 1 d .
C52 C 0.13375(12) 0.38823(14) 0.59208(18) 0.0314(6) Uani 1 1 d .
C53 C 0.06603(13) 0.41615(17) 0.5925(2) 0.0435(7) Uani 1 1 d .
C54 C 0.02485(14) 0.3551(2) 0.6253(3) 0.0566(9) Uani 1 1 d .
H54A H -0.0190(7) 0.3773(4) 0.6236(3) 0.050 Uiso 1 1 calc R
H54B H 0.0454(3) 0.3384(4) 0.6938(11) 0.050 Uiso 1 1 calc R
H54C H 0.02066(16) 0.3089(8) 0.5805(7) 0.050 Uiso 1 1 calc R
H11A H 0.2798 0.4226 0.1913 0.050 Uiso 1 1 d .
H11B H 0.3068 0.4178 0.3161 0.050 Uiso 1 1 d .
H21A H 0.1372 0.4307 0.2984 0.050 Uiso 1 1 d .
H21B H 0.1763 0.4750 0.2348 0.050 Uiso 1 1 d .
H31A H 0.1712 0.3474 0.1278 0.050 Uiso 1 1 d .
H31B H 0.1988 0.2749 0.1839 0.050 Uiso 1 1 d .
H41A H 0.2212 0.0937 0.3745 0.050 Uiso 1 1 d .
H41B H 0.1794 0.1510 0.3074 0.050 Uiso 1 1 d .
H42A H 0.1445 0.1008 0.4869 0.050 Uiso 1 1 d .
H42B H 0.0998 0.1478 0.4055 0.050 Uiso 1 1 d .
H51A H 0.1169 0.3433 0.4549 0.050 Uiso 1 1 d .
H51B H 0.1107 0.2819 0.5375 0.050 Uiso 1 1 d .
H52A H 0.1545 0.3707 0.6586 0.050 Uiso 1 1 d .
H52B H 0.1601 0.4333 0.5817 0.050 Uiso 1 1 d .
H53A H 0.0424 0.4347 0.5229 0.050 Uiso 1 1 d .
H53B H 0.0662 0.4614 0.6407 0.050 Uiso 1 1 d .

loop_
_atom_site_aniso_label
_atom_site_aniso_U_11
_atom_site_aniso_U_22
_atom_site_aniso_U_33
_atom_site_aniso_U_23
_atom_site_aniso_U_13
_atom_site_aniso_U_12
Li1 0.037(2) 0.026(2) 0.030(2) 0.0021(17) 0.0099(17) 0.0045(17)
Li2 0.034(2) 0.0211(19) 0.030(2) 0.0013(16) 0.0022(17) -0.0019(16)
Li3 0.028(2) 0.025(2) 0.026(2) -0.0005(16) 0.0053(16) -0.0030(16)
P1 0.0359(4) 0.0305(4) 0.0445(4) 0.0084(3) 0.0185(3) 0.0029(3)
P2 0.0427(4) 0.0214(3) 0.0299(4) 0.0039(3) 0.0064(3) 0.0025(3)
P3 0.0286(3) 0.0282(3) 0.0302(4) 0.0029(3) -0.0004(3) -0.0025(3)
O1 0.0275(8) 0.0192(8) 0.0222(8) 0.0037(6) 0.0050(6) 0.0000(6)
C1 0.0271(12) 0.0221(12) 0.0247(12) 0.0036(10) 0.0047(9) 0.0001(9)
C11 0.0328(13) 0.0246(13) 0.0349(14) 0.0037(10) 0.0083(11) -0.0024(10)
C12 0.0354(16) 0.054(2) 0.097(3) 0.0247(19) 0.0185(17) 0.0037(14)
C13 0.092(3) 0.052(2) 0.061(2) 0.0017(17) 0.045(2) 0.0067(18)
C21 0.0309(13) 0.0224(12) 0.0326(13) 0.0054(10) 0.0030(10) 0.0029(10)
C22 0.073(2) 0.0384(17) 0.0504(19) -0.0016(15) 0.0167(16) 0.0204(15)
C23 0.069(2) 0.0318(15) 0.0497(18) -0.0028(14) 0.0127(15) -0.0151(15)
C31 0.0313(12) 0.0310(13) 0.0252(12) 0.0030(10) 0.0075(10) -0.0005(10)
C32 0.0495(17) 0.0426(17) 0.0448(17) -0.0089(14) -0.0016(13) -0.0091(13)
C33 0.0336(14) 0.0443(17) 0.0563(19) 0.0124(15) -0.0064(13) 0.0002(13)
C41 0.0299(12) 0.0220(12) 0.0261(12) 0.0005(10) 0.0036(10) 0.0010(10)
C42 0.0336(14) 0.0267(13) 0.0502(17) -0.0057(12) 0.0119(12) -0.0027(10)
C43 0.058(2) 0.0476(19) 0.095(3) -0.0291(19) 0.0312(19) -0.0226(16)
C44 0.071(3) 0.065(3) 0.155(5) -0.023(3) 0.055(3) -0.032(2)
C51 0.0267(12) 0.0285(13) 0.0269(12) -0.0027(10) 0.0053(9) 0.0021(10)
C52 0.0327(13) 0.0271(13) 0.0321(13) -0.0058(11) 0.0024(10) 0.0031(10)
C53 0.0412(15) 0.0401(16) 0.0469(17) -0.0131(13) 0.0049(12) 0.0131(13)
C54 0.0423(17) 0.073(2) 0.060(2) 0.0018(18) 0.0246(15) 0.0159(16)

loop_
_atom_type_symbol
_atom_type_description
_atom_type_scat_dispersion_real
_atom_type_scat_dispersion_imag
_atom_type_scat_source
C C 0.0033 0.0016 'International Tables Vol C Tables 4.2.6.8 and 6.1.1.4'
H H 0.0000 0.0000 'International Tables Vol C Tables 4.2.6.8 and 6.1.1.4'
Li Li -0.0003 0.0001 'International Tables Vol C Tables 4.2.6.8 and 6.1.1.4'
O O 0.0106 0.0060 'International Tables Vol C Tables 4.2.6.8 and 6.1.1.4'
P P 0.1023 0.0942 'International Tables Vol C Tables 4.2.6.8 and 6.1.1.4'

loop_
_geom_angle_atom_site_label_1
_geom_angle_atom_site_label_2
_geom_angle_atom_site_label_3
_geom_angle
_geom_angle_site_symmetry_1
_geom_angle_site_symmetry_3
O1 Li1 C51 138.5(2) . 7_556
O1 Li1 C41 99.93(19) . .
C51 Li1 C41 104.81(18) 7_556 .
O1 Li1 Li2 119.3(2) . 7_556
C51 Li1 Li2 58.15(15) 7_556 7_556
C41 Li1 Li2 52.40(14) . 7_556
O1 Li1 Li3 48.95(14) . .
C51 Li1 Li3 131.5(2) 7_556 .
C41 Li1 Li3 53.11(14) . .
Li2 Li1 Li3 77.92(17) 7_556 .
O1 Li1 C52 167.8(2) . 7_556
C51 Li1 C52 33.98(10) 7_556 7_556
C41 Li1 C52 92.12(15) . 7_556
Li2 Li1 C52 67.16(15) 7_556 7_556
Li3 Li1 C52 141.9(2) . 7_556
O1 Li1 P1 80.08(14) . .
C51 Li1 P1 101.58(16) 7_556 .
C41 Li1 P1 138.27(19) . .
Li2 Li1 P1 158.5(2) 7_556 .
Li3 Li1 P1 123.58(18) . .
C52 Li1 P1 92.09(13) 7_556 .
O1 Li1 Li2 36.74(12) . .
C51 Li1 Li2 105.05(18) 7_556 .
C41 Li1 Li2 100.99(16) . .
Li2 Li1 Li2 90.59(17) 7_556 .
Li3 Li1 Li2 52.22(14) . .
C52 Li1 Li2 138.96(18) 7_556 .
P1 Li1 Li2 102.64(15) . .
O1 Li1 Li3 98.00(18) . 7_556
C51 Li1 Li3 45.12(12) 7_556 7_556
C41 Li1 Li3 100.68(16) . 7_556
Li2 Li1 Li3 51.58(14) 7_556 7_556
Li3 Li1 Li3 92.45(16) . 7_556
C52 Li1 Li3 77.90(13) 7_556 7_556
P1 Li1 Li3 120.77(16) . 7_556
Li2 Li1 Li3 61.57(13) . 7_556
O1 Li2 C41 134.2(2) . 7_556
O1 Li2 C51 101.05(18) . .
C41 Li2 C51 109.56(19) 7_556 .
O1 Li2 Li1 118.4(2) . 7_556
C41 Li2 Li1 60.87(15) 7_556 7_556
C51 Li2 Li1 55.00(14) . 7_556
O1 Li2 Li3 49.47(13) . .
C41 Li2 Li3 131.7(2) 7_556 .
C51 Li2 Li3 54.44(14) . .
Li1 Li2 Li3 77.06(17) 7_556 .
O1 Li2 P2 85.12(15) . .
C41 Li2 P2 115.23(17) 7_556 .
C51 Li2 P2 107.91(16) . .
Li1 Li2 P2 151.7(2) 7_556 .
Li3 Li2 P2 113.05(17) . .
O1 Li2 Li1 36.89(12) . .
C41 Li2 Li1 101.44(17) 7_556 .
C51 Li2 Li1 103.84(16) . .
Li1 Li2 Li1 89.41(17) 7_556 .
Li3 Li2 Li1 52.95(14) . .
P2 Li2 Li1 118.10(16) . .
O1 Li2 Li3 96.70(17) . 7_556
C41 Li2 Li3 43.94(12) 7_556 7_556
C51 Li2 Li3 103.83(16) . 7_556
Li1 Li2 Li3 51.49(14) 7_556 7_556
Li3 Li2 Li3 91.87(16) . 7_556
P2 Li2 Li3 147.25(17) . 7_556
Li1 Li2 Li3 60.11(13) . 7_556
O1 Li3 C41 106.08(19) . .
O1 Li3 C51 104.07(19) . .
C41 Li3 C51 134.7(2) . .
O1 Li3 Li2 48.86(14) . .
C41 Li3 Li2 127.3(2) . .
C51 Li3 Li2 58.21(15) . .
O1 Li3 Li1 48.59(13) . .
C41 Li3 Li1 59.83(15) . .
C51 Li3 Li1 127.4(2) . .
Li2 Li3 Li1 74.82(17) . .
O1 Li3 C42 140.8(2) . .
C41 Li3 C42 34.73(10) . .
C51 Li3 C42 108.33(17) . .
Li2 Li3 C42 141.63(19) . .
Li1 Li3 C42 93.44(16) . .
O1 Li3 P3 82.92(14) . .
C41 Li3 P3 97.27(15) . .
C51 Li3 P3 119.48(17) . .
Li2 Li3 P3 118.68(17) . .
Li1 Li3 P3 102.43(16) . .
C42 Li3 P3 99.39(14) . .
O1 Li3 Li1 94.72(16) . 7_556
C41 Li3 Li1 98.70(16) . 7_556
C51 Li3 Li1 45.56(12) . 7_556
Li2 Li3 Li1 51.36(14) . 7_556
Li1 Li3 Li1 87.55(16) . 7_556
C42 Li3 Li1 92.52(15) . 7_556
P3 Li3 Li1 163.88(17) . 7_556
O1 Li3 Li2 94.19(16) . 7_556
C41 Li3 Li2 42.87(12) . 7_556
C51 Li3 Li2 102.28(17) . 7_556
Li2 Li3 Li2 88.13(16) . 7_556
Li1 Li3 Li2 50.59(14) . 7_556
C42 Li3 Li2 58.00(12) . 7_556
P3 Li3 Li2 137.64(16) . 7_556
Li1 Li3 Li2 58.31(12) 7_556 7_556
O1 Li3 H41B 96.4 . .
C41 Li3 H41B 25.3 . .
C51 Li3 H41B 157.1 . .
Li2 Li3 H41B 136.0 . .
Li1 Li3 H41B 61.2 . .
C42 Li3 H41B 48.8 . .
P3 Li3 H41B 72.8 . .
Li1 Li3 H41B 123.3 7_556 .
Li2 Li3 H41B 65.6 7_556 .
O1 Li3 H51A 98.6 . .
C41 Li3 H51A 154.3 . .
C51 Li3 H51A 27.2 . .
Li2 Li3 H51A 65.9 . .
Li1 Li3 H51A 140.5 . .
C42 Li3 H51A 120.2 . .
P3 Li3 H51A 92.5 . .
Li1 Li3 H51A 72.0 7_556 .
Li2 Li3 H51A 129.5 7_556 .
H41B Li3 H51A 157.5 . .
C12 P1 C13 99.77(18) . .
C12 P1 C11 100.32(14) . .
C13 P1 C11 102.44(14) . .
C12 P1 Li1 117.60(15) . .
C13 P1 Li1 138.33(15) . .
C11 P1 Li1 89.02(11) . .
C23 P2 C22 99.27(16) . .
C23 P2 C21 104.57(13) . .
C22 P2 C21 99.18(13) . .
C23 P2 Li2 134.13(14) . .
C22 P2 Li2 123.31(14) . .
C21 P2 Li2 86.13(11) . .
C33 P3 C32 98.32(15) . .
C33 P3 C31 103.20(12) . .
C32 P3 C31 100.33(13) . .
C33 P3 Li3 136.44(14) . .
C32 P3 Li3 122.25(13) . .
C31 P3 Li3 85.75(11) . .
C1 O1 Li2 124.72(18) . .
C1 O1 Li1 123.35(18) . .
Li2 O1 Li1 106.37(19) . .
C1 O1 Li3 124.26(17) . .
Li2 O1 Li3 81.67(18) . .
Li1 O1 Li3 82.46(18) . .
O1 C1 C11 109.27(18) . .
O1 C1 C31 109.79(18) . .
C11 C1 C31 109.53(19) . .
O1 C1 C21 110.20(18) . .
C11 C1 C21 109.36(19) . .
C31 C1 C21 108.67(19) . .
C1 C11 P1 112.70(16) . .
C1 C11 H11A 114.4 . .
P1 C11 H11A 109.8 . .
C1 C11 H11B 103.1 . .
P1 C11 H11B 106.5 . .
H11A C11 H11B 109.8 . .
P1 C12 H12A 109.5 . .
P1 C12 H12B 109.5 . .
H12A C12 H12B 109.5 . .
P1 C12 H12C 109.5 . .
H12A C12 H12C 109.5 . .
H12B C12 H12C 109.5 . .
P1 C13 H13A 109.5 . .
P1 C13 H13B 109.5 . .
H13A C13 H13B 109.5 . .
P1 C13 H13C 109.5 . .
H13A C13 H13C 109.5 . .
H13B C13 H13C 109.5 . .
C1 C21 P2 115.38(16) . .
C1 C21 H21A 110.8 . .
P2 C21 H21A 102.7 . .
C1 C21 H21B 111.8 . .
P2 C21 H21B 111.4 . .
H21A C21 H21B 103.9 . .
P2 C22 H22A 109.5 . .
P2 C22 H22B 109.5 . .
H22A C22 H22B 109.5 . .
P2 C22 H22C 109.5 . .
H22A C22 H22C 109.5 . .
H22B C22 H22C 109.5 . .
P2 C23 H23A 109.5 . .
P2 C23 H23B 109.5 . .
H23A C23 H23B 109.5 . .
P2 C23 H23C 109.5 . .
H23A C23 H23C 109.5 . .
H23B C23 H23C 109.5 . .
C1 C31 P3 114.41(16) . .
C1 C31 H31A 114.1 . .
P3 C31 H31A 110.6 . .
C1 C31 H31B 109.1 . .
P3 C31 H31B 103.8 . .
H31A C31 H31B 103.7 . .
P3 C32 H32A 109.5 . .
P3 C32 H32B 109.5 . .
H32A C32 H32B 109.5 . .
P3 C32 H32C 109.5 . .
H32A C32 H32C 109.5 . .
H32B C32 H32C 109.5 . .
P3 C33 H33A 109.5 . .
P3 C33 H33B 109.5 . .
H33A C33 H33B 109.5 . .
P3 C33 H33C 109.5 . .
H33A C33 H33C 109.5 . .
H33B C33 H33C 109.5 . .
C42 C41 Li2 100.70(19) . 7_556
C42 C41 Li3 90.75(17) . .
Li2 C41 Li3 93.18(17) 7_556 .
C42 C41 Li1 152.8(2) . .
Li2 C41 Li1 66.73(16) 7_556 .
Li3 C41 Li1 67.06(15) . .
C42 C41 H41A 108.3 . .
Li2 C41 H41A 72.5 7_556 .
Li3 C41 H41A 157.7 . .
Li1 C41 H41A 91.3 . .
C42 C41 H41B 110.4 . .
Li2 C41 H41B 148.9 7_556 .
Li3 C41 H41B 85.6 . .
Li1 C41 H41B 84.4 . .
H41A C41 H41B 97.9 . .
C43 C42 C41 116.3(2) . .
C43 C42 Li3 146.9(2) . .
C41 C42 Li3 54.52(14) . .
C43 C42 H42A 109.7 . .
C41 C42 H42A 112.7 . .
Li3 C42 H42A 102.6 . .
C43 C42 H42B 102.7 . .
C41 C42 H42B 111.7 . .
Li3 C42 H42B 62.0 . .
H42A C42 H42B 102.5 . .
C44 C43 C42 114.2(3) . .
C44 C43 H43A 108.7 . .
C42 C43 H43A 108.7 . .
C44 C43 H43B 108.7 . .
C42 C43 H43B 108.7 . .
H43A C43 H43B 107.6 . .
C43 C44 H44A 109.5 . .
C43 C44 H44B 109.5 . .
H44A C44 H44B 109.5 . .
C43 C44 H44C 109.5 . .
H44A C44 H44C 109.5 . .
H44B C44 H44C 109.5 . .
C52 C51 Li3 161.4(2) . .
C52 C51 Li1 92.47(18) . 7_556
Li3 C51 Li1 89.32(17) . 7_556
C52 C51 Li2 96.45(18) . .
Li3 C51 Li2 67.34(16) . .
Li1 C51 Li2 66.85(16) 7_556 .
C52 C51 H51A 104.6 . .
Li3 C51 H51A 67.6 . .
Li1 C51 H51A 152.2 7_556 .
Li2 C51 H51A 89.2 . .
C52 C51 H51B 102.3 . .
Li3 C51 H51B 96.1 . .
Li1 C51 H51B 91.6 7_556 .
Li2 C51 H51B 152.0 . .
H51A C51 H51B 105.6 . .
C53 C52 C51 116.8(2) . .
C53 C52 Li1 149.8(2) . 7_556
C51 C52 Li1 53.55(14) . 7_556
C53 C52 H52A 108.4 . .
C51 C52 H52A 108.2 . .
Li1 C52 H52A 59.0 7_556 .
C53 C52 H52B 109.0 . .
C51 C52 H52B 110.2 . .
Li1 C52 H52B 100.9 7_556 .
H52A C52 H52B 103.3 . .
C54 C53 C52 113.7(2) . .
C54 C53 H53A 107.9 . .
C52 C53 H53A 110.6 . .
C54 C53 H53B 103.8 . .
C52 C53 H53B 112.1 . .
H53A C53 H53B 108.4 . .
C53 C54 H54A 109.5 . .
C53 C54 H54B 109.5 . .
H54A C54 H54B 109.5 . .
C53 C54 H54C 109.5 . .
H54A C54 H54C 109.5 . .
H54B C54 H54C 109.5 . .

loop_
_geom_bond_atom_site_label_1
_geom_bond_atom_site_label_2
_geom_bond_distance
_geom_bond_site_symmetry_2
Li1 O1 1.905(4) .
Li1 C51 2.214(5) 7_556
Li1 C41 2.364(5) .
Li1 Li2 2.486(6) 7_556
Li1 Li3 2.518(6) .
Li1 C52 2.750(5) 7_556
Li1 P1 2.755(4) .
Li1 Li2 3.044(6) .
Li1 Li3 3.102(6) 7_556
Li2 O1 1.898(4) .
Li2 C41 2.144(5) 7_556
Li2 C51 2.297(5) .
Li2 Li1 2.486(6) 7_556
Li2 Li3 2.493(5) .
Li2 P2 2.613(4) .
Li2 Li3 3.146(5) 7_556
Li3 O1 1.915(4) .
Li3 C41 2.187(5) .
Li3 C51 2.198(5) .
Li3 C42 2.685(5) .
Li3 P3 2.735(4) .
Li3 Li1 3.102(6) 7_556
Li3 Li2 3.146(5) 7_556
Li3 H41B 2.3341 .
Li3 H51A 2.0393 .
P1 C12 1.826(3) .
P1 C13 1.827(3) .
P1 C11 1.840(3) .
P2 C23 1.827(3) .
P2 C22 1.829(3) .
P2 C21 1.843(3) .
P3 C33 1.832(3) .
P3 C32 1.834(3) .
P3 C31 1.849(2) .
O1 C1 1.402(3) .
C1 C11 1.539(3) .
C1 C31 1.543(3) .
C1 C21 1.546(3) .
C11 H11A 1.0667 .
C11 H11B 1.0460 .
C12 H12A 0.9393 .
C12 H12B 0.9393 .
C12 H12C 0.9393 .
C13 H13A 0.9313 .
C13 H13B 0.9313 .
C13 H13C 0.9313 .
C21 H21A 1.0216 .
C21 H21B 0.9588 .
C22 H22A 0.9570 .
C22 H22B 0.9570 .
C22 H22C 0.9570 .
C23 H23A 0.9442 .
C23 H23B 0.9442 .
C23 H23C 0.9442 .
C31 H31A 1.0043 .
C31 H31B 0.9367 .
C32 H32A 0.9454 .
C32 H32B 0.9454 .
C32 H32C 0.9454 .
C33 H33A 0.9245 .
C33 H33B 0.9245 .
C33 H33C 0.9245 .
C41 C42 1.530(3) .
C41 Li2 2.144(5) 7_556
C41 H41A 1.0088 .
C41 H41B 1.0006 .
C42 C43 1.517(4) .
C42 H42A 1.0007 .
C42 H42B 0.9858 .
C43 C44 1.504(5) .
C43 H43A 0.9546 .
C43 H43B 0.9546 .
C44 H44A 0.9621 .
C44 H44B 0.9621 .
C44 H44C 0.9621 .
C51 C52 1.539(3) .
C51 Li1 2.214(5) 7_556
C51 H51A 1.0085 .
C51 H51B 1.0040 .
C52 C53 1.531(4) .
C52 Li1 2.750(5) 7_556
C52 H52A 0.9919 .
C52 H52B 0.9913 .
C53 C54 1.513(4) .
C53 H53A 1.0489 .
C53 H53B 1.0356 .
C54 H54A 1.0099 .
C54 H54B 1.0099 .
C54 H54C 1.0099 .

loop_
_geom_torsion_atom_site_label_1
_geom_torsion_atom_site_label_2
_geom_torsion_atom_site_label_3
_geom_torsion_atom_site_label_4
_geom_torsion
_geom_torsion_site_symmetry_1
_geom_torsion_site_symmetry_4
C51 Li1 Li2 O1 159.3(3) 7_556 .
C41 Li1 Li2 O1 -91.9(2) . .
Li2 Li1 Li2 O1 -143.6(3) 7_556 .
Li3 Li1 Li2 O1 -69.47(19) . .
C52 Li1 Li2 O1 161.8(3) 7_556 .
P1 Li1 Li2 O1 53.44(16) . .
Li3 Li1 Li2 O1 171.8(2) 7_556 .
O1 Li1 Li2 C41 -156.3(3) . 7_556
C51 Li1 Li2 C41 3.0(2) 7_556 7_556
C41 Li1 Li2 C41 111.79(18) . 7_556
Li2 Li1 Li2 C41 60.08(17) 7_556 7_556
Li3 Li1 Li2 C41 134.2(2) . 7_556
C52 Li1 Li2 C41 5.5(3) 7_556 7_556
P1 Li1 Li2 C41 -102.85(17) . 7_556
Li3 Li1 Li2 C41 15.50(15) 7_556 7_556
O1 Li1 Li2 C51 90.0(2) . .
C51 Li1 Li2 C51 -110.67(18) 7_556 .
C41 Li1 Li2 C51 -1.9(2) . .
Li2 Li1 Li2 C51 -53.60(16) 7_556 .
Li3 Li1 Li2 C51 20.56(16) . .
C52 Li1 Li2 C51 -108.2(3) 7_556 .
P1 Li1 Li2 C51 143.47(15) . .
Li3 Li1 Li2 C51 -98.18(17) 7_556 .
O1 Li1 Li2 Li1 143.6(3) . 7_556
C51 Li1 Li2 Li1 -57.07(16) 7_556 7_556
C41 Li1 Li2 Li1 51.71(15) . 7_556
Li2 Li1 Li2 Li1 0.0 7_556 7_556
Li3 Li1 Li2 Li1 74.17(18) . 7_556
C52 Li1 Li2 Li1 -54.6(3) 7_556 7_556
P1 Li1 Li2 Li1 -162.9(2) . 7_556
Li3 Li1 Li2 Li1 -44.58(13) 7_556 7_556
O1 Li1 Li2 Li3 69.47(19) . .
C51 Li1 Li2 Li3 -131.2(2) 7_556 .
C41 Li1 Li2 Li3 -22.46(16) . .
Li2 Li1 Li2 Li3 -74.17(18) 7_556 .
C52 Li1 Li2 Li3 -128.8(3) 7_556 .
P1 Li1 Li2 Li3 122.91(19) . .
Li3 Li1 Li2 Li3 -118.75(16) 7_556 .
O1 Li1 Li2 P2 -29.34(18) . .
C51 Li1 Li2 P2 129.96(18) 7_556 .
C41 Li1 Li2 P2 -121.26(17) . .
Li2 Li1 Li2 P2 -173.0(2) 7_556 .
Li3 Li1 Li2 P2 -98.8(2) . .
C52 Li1 Li2 P2 132.4(2) 7_556 .
P1 Li1 Li2 P2 24.1(2) . .
Li3 Li1 Li2 P2 142.45(19) 7_556 .
O1 Li1 Li2 Li3 -171.8(2) . 7_556
C51 Li1 Li2 Li3 -12.49(15) 7_556 7_556
C41 Li1 Li2 Li3 96.29(17) . 7_556
Li2 Li1 Li2 Li3 44.58(13) 7_556 7_556
Li3 Li1 Li2 Li3 118.75(16) . 7_556
C52 Li1 Li2 Li3 -10.0(2) 7_556 7_556
P1 Li1 Li2 Li3 -118.35(16) . 7_556
C41 Li2 Li3 O1 -117.8(3) 7_556 .
C51 Li2 Li3 O1 157.1(2) . .
Li1 Li2 Li3 O1 -146.9(2) 7_556 .
P2 Li2 Li3 O1 60.96(17) . .
Li1 Li2 Li3 O1 -47.71(14) . .
Li3 Li2 Li3 O1 -97.22(17) 7_556 .
O1 Li2 Li3 C41 78.3(2) . .
C41 Li2 Li3 C41 -39.5(4) 7_556 .
C51 Li2 Li3 C41 -124.6(3) . .
Li1 Li2 Li3 C41 -68.6(3) 7_556 .
P2 Li2 Li3 C41 139.3(2) . .
Li1 Li2 Li3 C41 30.6(2) . .
Li3 Li2 Li3 C41 -18.9(2) 7_556 .
O1 Li2 Li3 C51 -157.1(2) . .
C41 Li2 Li3 C51 85.1(3) 7_556 .
Li1 Li2 Li3 C51 56.00(15) 7_556 .
P2 Li2 Li3 C51 -96.12(19) . .
Li1 Li2 Li3 C51 155.21(19) . .
Li3 Li2 Li3 C51 105.70(17) 7_556 .
O1 Li2 Li3 Li1 47.71(14) . .
C41 Li2 Li3 Li1 -70.1(3) 7_556 .
C51 Li2 Li3 Li1 -155.21(19) . .
Li1 Li2 Li3 Li1 -99.22(16) 7_556 .
P2 Li2 Li3 Li1 108.67(19) . .
Li3 Li2 Li3 Li1 -49.51(13) 7_556 .
O1 Li2 Li3 C42 123.7(3) . .
C41 Li2 Li3 C42 5.8(5) 7_556 .
C51 Li2 Li3 C42 -79.2(3) . .
Li1 Li2 Li3 C42 -23.2(3) 7_556 .
P2 Li2 Li3 C42 -175.4(2) . .
Li1 Li2 Li3 C42 76.0(3) . .
Li3 Li2 Li3 C42 26.5(3) 7_556 .
O1 Li2 Li3 P3 -48.37(17) . .
C41 Li2 Li3 P3 -166.2(2) 7_556 .
C51 Li2 Li3 P3 108.7(2) . .
Li1 Li2 Li3 P3 164.71(19) 7_556 .
P2 Li2 Li3 P3 12.6(3) . .
Li1 Li2 Li3 P3 -96.1(2) . .
Li3 Li2 Li3 P3 -145.6(2) 7_556 .
O1 Li2 Li3 Li1 146.9(2) . 7_556
C41 Li2 Li3 Li1 29.1(2) 7_556 7_556
C51 Li2 Li3 Li1 -56.00(15) . 7_556
P2 Li2 Li3 Li1 -152.1(2) . 7_556
Li1 Li2 Li3 Li1 99.22(16) . 7_556
Li3 Li2 Li3 Li1 49.71(12) 7_556 7_556
O1 Li2 Li3 Li2 97.22(17) . 7_556
C41 Li2 Li3 Li2 -20.6(2) 7_556 7_556
C51 Li2 Li3 Li2 -105.70(17) . 7_556
Li1 Li2 Li3 Li2 -49.71(12) 7_556 7_556
P2 Li2 Li3 Li2 158.2(2) . 7_556
Li1 Li2 Li3 Li2 49.51(13) . 7_556
Li3 Li2 Li3 Li2 0.0 7_556 7_556
C51 Li1 Li3 O1 123.7(3) 7_556 .
C41 Li1 Li3 O1 -160.0(2) . .
Li2 Li1 Li3 O1 148.3(2) 7_556 .
C52 Li1 Li3 O1 171.9(4) 7_556 .
P1 Li1 Li3 O1 -31.54(18) . .
Li2 Li1 Li3 O1 47.97(14) . .
Li3 Li1 Li3 O1 98.48(17) 7_556 .
O1 Li1 Li3 C41 160.0(2) . .
C51 Li1 Li3 C41 -76.3(3) 7_556 .
Li2 Li1 Li3 C41 -51.72(14) 7_556 .
C52 Li1 Li3 C41 -28.1(3) 7_556 .
P1 Li1 Li3 C41 128.5(2) . .
Li2 Li1 Li3 C41 -152.04(19) . .
Li3 Li1 Li3 C41 -101.53(16) 7_556 .
O1 Li1 Li3 C51 -74.6(2) . .
C51 Li1 Li3 C51 49.1(4) 7_556 .
C41 Li1 Li3 C51 125.4(3) . .
Li2 Li1 Li3 C51 73.7(3) 7_556 .
C52 Li1 Li3 C51 97.3(4) 7_556 .
P1 Li1 Li3 C51 -106.1(3) . .
Li2 Li1 Li3 C51 -26.6(2) . .
Li3 Li1 Li3 C51 23.9(2) 7_556 .
O1 Li1 Li3 Li2 -47.97(14) . .
C51 Li1 Li3 Li2 75.7(3) 7_556 .
C41 Li1 Li3 Li2 152.04(19) . .
Li2 Li1 Li3 Li2 100.32(16) 7_556 .
C52 Li1 Li3 Li2 123.9(3) 7_556 .
P1 Li1 Li3 Li2 -79.5(2) . .
Li3 Li1 Li3 Li2 50.51(13) 7_556 .
O1 Li1 Li3 C42 169.1(2) . .
C51 Li1 Li3 C42 -67.2(3) 7_556 .
C41 Li1 Li3 C42 9.15(11) . .
Li2 Li1 Li3 C42 -42.57(16) 7_556 .
C52 Li1 Li3 C42 -19.0(3) 7_556 .
P1 Li1 Li3 C42 137.60(18) . .
Li2 Li1 Li3 C42 -142.89(19) . .
Li3 Li1 Li3 C42 -92.38(15) 7_556 .
O1 Li1 Li3 P3 68.74(15) . .
C51 Li1 Li3 P3 -167.6(2) 7_556 .
C41 Li1 Li3 P3 -91.25(15) . .
Li2 Li1 Li3 P3 -142.97(16) 7_556 .
C52 Li1 Li3 P3 -119.4(3) 7_556 .
P1 Li1 Li3 P3 37.2(2) . .
Li2 Li1 Li3 P3 116.71(18) . .
Li3 Li1 Li3 P3 167.22(18) 7_556 .
O1 Li1 Li3 Li1 -98.48(17) . 7_556
C51 Li1 Li3 Li1 25.2(2) 7_556 7_556
C41 Li1 Li3 Li1 101.53(16) . 7_556
Li2 Li1 Li3 Li1 49.81(13) 7_556 7_556
C52 Li1 Li3 Li1 73.4(3) 7_556 7_556
P1 Li1 Li3 Li1 -130.0(2) . 7_556
Li2 Li1 Li3 Li1 -50.51(13) . 7_556
Li3 Li1 Li3 Li1 0.0 7_556 7_556
O1 Li1 Li3 Li2 -148.3(2) . 7_556
C51 Li1 Li3 Li2 -24.6(2) 7_556 7_556
C41 Li1 Li3 Li2 51.72(14) . 7_556
C52 Li1 Li3 Li2 23.6(3) 7_556 7_556
P1 Li1 Li3 Li2 -179.8(3) . 7_556
Li2 Li1 Li3 Li2 -100.32(16) . 7_556
Li3 Li1 Li3 Li2 -49.81(13) 7_556 7_556
O1 Li1 P1 C12 105.19(18) . .
C51 Li1 P1 C12 -32.5(2) 7_556 .
C41 Li1 P1 C12 -161.0(3) . .
Li2 Li1 P1 C12 -50.8(6) 7_556 .
Li3 Li1 P1 C12 128.8(2) . .
C52 Li1 P1 C12 -65.42(18) 7_556 .
Li2 Li1 P1 C12 76.00(19) . .
Li3 Li1 P1 C12 11.7(2) 7_556 .
O1 Li1 P1 C13 -103.7(2) . .
C51 Li1 P1 C13 118.6(2) 7_556 .
C41 Li1 P1 C13 -9.9(4) . .
Li2 Li1 P1 C13 100.4(6) 7_556 .
Li3 Li1 P1 C13 -80.1(3) . .
C52 Li1 P1 C13 85.7(2) 7_556 .
Li2 Li1 P1 C13 -132.9(2) . .
Li3 Li1 P1 C13 162.8(2) 7_556 .
O1 Li1 P1 C11 4.05(15) . .
C51 Li1 P1 C11 -133.65(16) 7_556 .
C41 Li1 P1 C11 97.9(3) . .
Li2 Li1 P1 C11 -151.9(6) 7_556 .
Li3 Li1 P1 C11 27.7(2) . .
C52 Li1 P1 C11 -166.56(13) 7_556 .
Li2 Li1 P1 C11 -25.14(15) . .
Li3 Li1 P1 C11 -89.40(18) 7_556 .
O1 Li2 P2 C23 -86.3(2) . .
C41 Li2 P2 C23 50.9(3) 7_556 .
C51 Li2 P2 C23 173.65(16) . .
Li1 Li2 P2 C23 125.8(4) 7_556 .
Li3 Li2 P2 C23 -128.1(2) . .
Li1 Li2 P2 C23 -69.1(2) . .
Li3 Li2 P2 C23 8.5(4) 7_556 .
O1 Li2 P2 C22 118.74(17) . .
C41 Li2 P2 C22 -104.1(2) 7_556 .
C51 Li2 P2 C22 18.7(2) . .
Li1 Li2 P2 C22 -29.1(5) 7_556 .
Li3 Li2 P2 C22 76.9(2) . .
Li1 Li2 P2 C22 135.91(19) . .
Li3 Li2 P2 C22 -146.5(3) 7_556 .
O1 Li2 P2 C21 20.29(14) . .
C41 Li2 P2 C21 157.5(2) 7_556 .
C51 Li2 P2 C21 -79.76(17) . .
Li1 Li2 P2 C21 -127.6(4) 7_556 .
Li3 Li2 P2 C21 -21.54(19) . .
Li1 Li2 P2 C21 37.46(17) . .
Li3 Li2 P2 C21 115.1(3) 7_556 .
O1 Li3 P3 C33 -90.0(2) . .
C41 Li3 P3 C33 164.62(16) . .
C51 Li3 P3 C33 12.2(3) . .
Li2 Li3 P3 C33 -55.4(3) . .
Li1 Li3 P3 C33 -134.76(19) . .
C42 Li3 P3 C33 129.57(17) . .
Li1 Li3 P3 C33 -7.5(7) 7_556 .
Li2 Li3 P3 C33 -178.4(2) 7_556 .
O1 Li3 P3 C32 114.27(17) . .
C41 Li3 P3 C32 8.9(2) . .
C51 Li3 P3 C32 -143.53(19) . .
Li2 Li3 P3 C32 148.8(2) . .
Li1 Li3 P3 C32 69.5(2) . .
C42 Li3 P3 C32 -26.2(2) . .
Li1 Li3 P3 C32 -163.3(6) 7_556 .
Li2 Li3 P3 C32 25.8(3) 7_556 .
O1 Li3 P3 C31 14.73(14) . .
C41 Li3 P3 C31 -90.66(15) . .
C51 Li3 P3 C31 116.93(19) . .
Li2 Li3 P3 C31 49.3(2) . .
Li1 Li3 P3 C31 -30.05(16) . .
C42 Li3 P3 C31 -125.71(14) . .
Li1 Li3 P3 C31 97.2(6) 7_556 .
Li2 Li3 P3 C31 -73.7(2) 7_556 .
C41 Li2 O1 C1 -120.9(3) 7_556 .
C51 Li2 O1 C1 107.4(2) . .
Li1 Li2 O1 C1 163.4(2) 7_556 .
Li3 Li2 O1 C1 126.2(2) . .
P2 Li2 O1 C1 0.0(2) . .
Li1 Li2 O1 C1 -154.2(3) . .
Li3 Li2 O1 C1 -147.08(17) 7_556 .
C41 Li2 O1 Li1 33.4(3) 7_556 .
C51 Li2 O1 Li1 -98.4(2) . .
Li1 Li2 O1 Li1 -42.4(3) 7_556 .
Li3 Li2 O1 Li1 -79.56(19) . .
P2 Li2 O1 Li1 154.29(15) . .
Li3 Li2 O1 Li1 7.2(2) 7_556 .
C41 Li2 O1 Li3 112.9(3) 7_556 .
C51 Li2 O1 Li3 -18.83(17) . .
Li1 Li2 O1 Li3 37.2(2) 7_556 .
P2 Li2 O1 Li3 -126.16(15) . .
Li1 Li2 O1 Li3 79.56(19) . .
Li3 Li2 O1 Li3 86.72(17) 7_556 .
C51 Li1 O1 C1 123.7(3) 7_556 .
C41 Li1 O1 C1 -110.2(2) . .
Li2 Li1 O1 C1 -162.5(2) 7_556 .
Li3 Li1 O1 C1 -126.3(2) . .
C52 Li1 O1 C1 78.0(11) 7_556 .
P1 Li1 O1 C1 27.4(2) . .
Li2 Li1 O1 C1 154.7(3) . .
Li3 Li1 O1 C1 147.39(17) 7_556 .
C51 Li1 O1 Li2 -31.0(4) 7_556 .
C41 Li1 O1 Li2 95.1(2) . .
Li2 Li1 O1 Li2 42.9(3) 7_556 .
Li3 Li1 O1 Li2 78.97(19) . .
C52 Li1 O1 Li2 -76.7(10) 7_556 .
P1 Li1 O1 Li2 -127.28(15) . .
Li3 Li1 O1 Li2 -7.3(2) 7_556 .
C51 Li1 O1 Li3 -110.0(3) 7_556 .
C41 Li1 O1 Li3 16.13(17) . .
Li2 Li1 O1 Li3 -36.1(2) 7_556 .
C52 Li1 O1 Li3 -155.7(10) 7_556 .
P1 Li1 O1 Li3 153.74(15) . .
Li2 Li1 O1 Li3 -78.97(19) . .
Li3 Li1 O1 Li3 -86.26(17) 7_556 .
C41 Li3 O1 C1 107.6(2) . .
C51 Li3 O1 C1 -106.7(2) . .
Li2 Li3 O1 C1 -126.6(2) . .
Li1 Li3 O1 C1 125.5(2) . .
C42 Li3 O1 C1 108.2(3) . .
P3 Li3 O1 C1 12.0(2) . .
Li1 Li3 O1 C1 -151.96(18) 7_556 .
Li2 Li3 O1 C1 149.54(18) 7_556 .
C41 Li3 O1 Li2 -125.8(2) . .
C51 Li3 O1 Li2 19.95(18) . .
Li1 Li3 O1 Li2 -107.86(19) . .
C42 Li3 O1 Li2 -125.2(3) . .
P3 Li3 O1 Li2 138.64(15) . .
Li1 Li3 O1 Li2 -25.33(16) 7_556 .
Li2 Li3 O1 Li2 -83.83(17) 7_556 .
C41 Li3 O1 Li1 -17.93(19) . .
C51 Li3 O1 Li1 127.8(2) . .
Li2 Li3 O1 Li1 107.86(19) . .
C42 Li3 O1 Li1 -17.3(3) . .
P3 Li3 O1 Li1 -113.49(15) . .
Li1 Li3 O1 Li1 82.53(18) 7_556 .
Li2 Li3 O1 Li1 24.03(17) 7_556 .
Li2 O1 C1 C11 94.0(2) . .
Li1 O1 C1 C11 -56.0(3) . .
Li3 O1 C1 C11 -161.0(2) . .
Li2 O1 C1 C31 -145.8(2) . .
Li1 O1 C1 C31 64.1(3) . .
Li3 O1 C1 C31 -40.8(3) . .
Li2 O1 C1 C21 -26.2(3) . .
Li1 O1 C1 C21 -176.2(2) . .
Li3 O1 C1 C21 78.8(2) . .
O1 C1 C11 P1 55.1(2) . .
C31 C1 C11 P1 -65.2(2) . .
C21 C1 C11 P1 175.76(16) . .
C12 P1 C11 C1 -148.0(2) . .
C13 P1 C11 C1 109.5(2) . .
Li1 P1 C11 C1 -30.06(19) . .
O1 C1 C21 P2 49.1(2) . .
C11 C1 C21 P2 -71.0(2) . .
C31 C1 C21 P2 169.46(16) . .
C23 P2 C21 C1 94.7(2) . .
C22 P2 C21 C1 -163.18(19) . .
Li2 P2 C21 C1 -40.04(19) . .
O1 C1 C31 P3 56.4(2) . .
C11 C1 C31 P3 176.37(16) . .
C21 C1 C31 P3 -64.2(2) . .
C33 P3 C31 C1 98.0(2) . .
C32 P3 C31 C1 -160.81(18) . .
Li3 P3 C31 C1 -38.77(18) . .
O1 Li3 C41 C42 179.3(2) . .
C51 Li3 C41 C42 49.5(3) . .
Li2 Li3 C41 C42 129.2(3) . .
Li1 Li3 C41 C42 163.8(2) . .
P3 Li3 C41 C42 -96.00(17) . .
Li1 Li3 C41 C42 81.80(18) 7_556 .
Li2 Li3 C41 C42 100.76(19) 7_556 .
O1 Li3 C41 Li2 78.5(2) . 7_556
C51 Li3 C41 Li2 -51.3(3) . 7_556
Li2 Li3 C41 Li2 28.4(3) . 7_556
Li1 Li3 C41 Li2 63.05(17) . 7_556
C42 Li3 C41 Li2 -100.76(19) . 7_556
P3 Li3 C41 Li2 163.24(15) . 7_556
Li1 Li3 C41 Li2 -18.96(18) 7_556 7_556
O1 Li3 C41 Li1 15.49(17) . .
C51 Li3 C41 Li1 -114.4(3) . .
Li2 Li3 C41 Li1 -34.6(2) . .
C42 Li3 C41 Li1 -163.8(2) . .
P3 Li3 C41 Li1 100.19(16) . .
Li1 Li3 C41 Li1 -82.02(17) 7_556 .
Li2 Li3 C41 Li1 -63.05(17) 7_556 .
O1 Li1 C41 C42 -52.8(5) . .
C51 Li1 C41 C42 93.6(4) 7_556 .
Li2 Li1 C41 C42 66.8(4) 7_556 .
Li3 Li1 C41 C42 -37.6(4) . .
C52 Li1 C41 C42 125.5(4) 7_556 .
P1 Li1 C41 C42 -139.0(4) . .
Li2 Li1 C41 C42 -15.4(5) . .
Li3 Li1 C41 C42 47.4(5) 7_556 .
O1 Li1 C41 Li2 -119.5(2) . 7_556
C51 Li1 C41 Li2 26.80(18) 7_556 7_556
Li3 Li1 C41 Li2 -104.34(19) . 7_556
C52 Li1 C41 Li2 58.74(16) 7_556 7_556
P1 Li1 C41 Li2 154.3(3) . 7_556
Li2 Li1 C41 Li2 -82.16(18) . 7_556
Li3 Li1 C41 Li2 -19.34(16) 7_556 7_556
O1 Li1 C41 Li3 -15.19(16) . .
C51 Li1 C41 Li3 131.1(2) 7_556 .
Li2 Li1 C41 Li3 104.34(19) 7_556 .
C52 Li1 C41 Li3 163.08(18) 7_556 .
P1 Li1 C41 Li3 -101.4(3) . .
Li2 Li1 C41 Li3 22.18(15) . .
Li3 Li1 C41 Li3 85.00(17) 7_556 .
Li2 C41 C42 C43 -124.0(3) 7_556 .
Li3 C41 C42 C43 142.7(3) . .
Li1 C41 C42 C43 176.8(4) . .
Li2 C41 C42 Li3 93.38(18) 7_556 .
Li1 C41 C42 Li3 34.2(4) . .
O1 Li3 C42 C43 -85.4(5) . .
C41 Li3 C42 C43 -84.4(4) . .
C51 Li3 C42 C43 130.3(4) . .
Li2 Li3 C42 C43 -168.1(4) . .
Li1 Li3 C42 C43 -98.3(4) . .
P3 Li3 C42 C43 4.9(4) . .
Li1 Li3 C42 C43 174.0(4) 7_556 .
Li2 Li3 C42 C43 -136.4(4) 7_556 .
O1 Li3 C42 C41 -1.1(3) . .
C51 Li3 C42 C41 -145.3(2) . .
Li2 Li3 C42 C41 -83.7(3) . .
Li1 Li3 C42 C41 -13.97(17) . .
P3 Li3 C42 C41 89.24(18) . .
Li1 Li3 C42 C41 -101.67(19) 7_556 .
Li2 Li3 C42 C41 -52.02(16) 7_556 .
C41 C42 C43 C44 176.4(3) . .
Li3 C42 C43 C44 -118.9(4) . .
O1 Li3 C51 C52 13.0(7) . .
C41 Li3 C51 C52 143.5(5) . .
Li2 Li3 C51 C52 30.6(6) . .
Li1 Li3 C51 C52 61.3(7) . .
C42 Li3 C51 C52 170.7(6) . .
P3 Li3 C51 C52 -76.7(7) . .
Li1 Li3 C51 C52 95.7(6) 7_556 .
Li2 Li3 C51 C52 110.6(6) 7_556 .
O1 Li3 C51 Li1 -82.70(19) . 7_556
C41 Li3 C51 Li1 47.8(3) . 7_556
Li2 Li3 C51 Li1 -65.10(17) . 7_556
Li1 Li3 C51 Li1 -34.5(3) . 7_556
C42 Li3 C51 Li1 74.93(18) . 7_556
P3 Li3 C51 Li1 -172.46(19) . 7_556
Li2 Li3 C51 Li1 14.87(18) 7_556 7_556
O1 Li3 C51 Li2 -17.60(16) . .
C41 Li3 C51 Li2 112.9(3) . .
Li1 Li3 C51 Li2 30.6(2) . .
C42 Li3 C51 Li2 140.0(2) . .
P3 Li3 C51 Li2 -107.4(2) . .
Li1 Li3 C51 Li2 65.10(17) 7_556 .
Li2 Li3 C51 Li2 79.97(17) 7_556 .
O1 Li2 C51 C52 -153.05(19) . .
C41 Li2 C51 C52 61.5(2) 7_556 .
Li1 Li2 C51 C52 89.93(19) 7_556 .
Li3 Li2 C51 C52 -170.6(2) . .
P2 Li2 C51 C52 -64.65(19) . .
Li1 Li2 C51 C52 169.24(17) . .
Li3 Li2 C51 C52 107.14(18) 7_556 .
O1 Li2 C51 Li3 17.55(16) . .
C41 Li2 C51 Li3 -127.9(2) 7_556 .
Li1 Li2 C51 Li3 -99.47(18) 7_556 .
P2 Li2 C51 Li3 105.95(18) . .
Li1 Li2 C51 Li3 -20.16(16) . .
Li3 Li2 C51 Li3 -82.26(18) 7_556 .
O1 Li2 C51 Li1 117.0(2) . 7_556
C41 Li2 C51 Li1 -28.40(18) 7_556 7_556
Li3 Li2 C51 Li1 99.47(18) . 7_556
P2 Li2 C51 Li1 -154.6(2) . 7_556
Li1 Li2 C51 Li1 79.31(19) . 7_556
Li3 Li2 C51 Li1 17.21(16) 7_556 7_556
Li3 C51 C52 C53 118.6(6) . .
Li1 C51 C52 C53 -146.1(2) 7_556 .
Li2 C51 C52 C53 146.9(2) . .
Li3 C51 C52 Li1 -95.2(6) . 7_556
Li2 C51 C52 Li1 -66.98(16) . 7_556
C51 C52 C53 C54 64.6(3) . .
Li1 C52 C53 C54 1.7(5) 7_556 .
